data_1574805
loop_
_publ_author_name
'Wang, Yuyi'
'Shi, Tao'
'Yue, Ling'
'Zhou, Guijiang'
'Su, Bochao'

_publ_section_title
;
 Carbene-stabilized 6,12-diboraanthanthrenes: unveiling the multistage
 redox properties of polycyclic aromatic hydrocarbons featuring
 electron-rich boron centers.
;
_journal_issue 27
_journal_name_full 'Chemical science'
_journal_page_first 12510
_journal_page_last 12518
_journal_paper_doi 10.1039/d5sc02449h
_journal_volume 16
_journal_year 2025
_chemical_formula_sum 'C60 H72 B2 N2'
_chemical_formula_weight 842.81
_space_group_crystal_system orthorhombic
_space_group_IT_number 61
_space_group_name_Hall '-P 2ac 2ab'
_space_group_name_H-M_alt 'P b c a'
_atom_sites_solution_hydrogens geom
_audit_creation_method SHELXL-2014/7
_audit_update_record
;
2025-01-16 deposited with the CCDC.	2025-06-05 downloaded from the CCDC.
;
_cell_angle_alpha 90
_cell_angle_beta 90
_cell_angle_gamma 90
_cell_formula_units_Z 4
_cell_length_a 10.5812(5)
_cell_length_b 19.2594(11)
_cell_length_c 29.9453(16)
_cell_measurement_reflns_used 6360
_cell_measurement_temperature 150(2)
_cell_measurement_theta_max 66.45
_cell_measurement_theta_min 2.95
_cell_volume 6102.5(6)
_computing_cell_refinement 'Bruker SAINT'
_computing_data_collection 'Bruker APEX2'
_computing_data_reduction 'Bruker SAINT'
_computing_molecular_graphics 'Bruker SHELXTL'
_computing_publication_material 'Bruker SHELXTL'
_computing_structure_refinement 'SHELXL-2014/7 (Sheldrick, 2014)'
_computing_structure_solution 'SHELXS-97 (Sheldrick 2008)'
_diffrn_ambient_temperature 150(2)
_diffrn_measured_fraction_theta_full 0.996
_diffrn_measured_fraction_theta_max 0.996
_diffrn_measurement_device_type 'Bruker APEX-II CCD'
_diffrn_measurement_method '\f and \w scans'
_diffrn_radiation_type CuK\a
_diffrn_radiation_wavelength 1.54178
_diffrn_reflns_av_R_equivalents 0.1098
_diffrn_reflns_av_unetI/netI 0.0671
_diffrn_reflns_Laue_measured_fraction_full 0.996
_diffrn_reflns_Laue_measured_fraction_max 0.996
_diffrn_reflns_limit_h_max 12
_diffrn_reflns_limit_h_min -12
_diffrn_reflns_limit_k_max 23
_diffrn_reflns_limit_k_min -23
_diffrn_reflns_limit_l_max 35
_diffrn_reflns_limit_l_min -35
_diffrn_reflns_number 64031
_diffrn_reflns_point_group_measured_fraction_full 0.996
_diffrn_reflns_point_group_measured_fraction_max 0.996
_diffrn_reflns_theta_full 67.499
_diffrn_reflns_theta_max 67.499
_diffrn_reflns_theta_min 2.951
_exptl_absorpt_coefficient_mu 0.385
_exptl_absorpt_correction_type none
_exptl_crystal_colour black
_exptl_crystal_density_diffrn 0.917
_exptl_crystal_description block
_exptl_crystal_F_000 1824
_exptl_crystal_size_max 0.130
_exptl_crystal_size_mid 0.100
_exptl_crystal_size_min 0.090
_refine_diff_density_max 0.288
_refine_diff_density_min -0.235
_refine_diff_density_rms 0.048
_refine_ls_extinction_method none
_refine_ls_goodness_of_fit_ref 1.060
_refine_ls_hydrogen_treatment constr
_refine_ls_matrix_type full
_refine_ls_number_parameters 307
_refine_ls_number_reflns 5479
_refine_ls_number_restraints 6
_refine_ls_restrained_S_all 1.063
_refine_ls_R_factor_all 0.0864
_refine_ls_R_factor_gt 0.0642
_refine_ls_shift/su_max 0.000
_refine_ls_shift/su_mean 0.000
_refine_ls_structure_factor_coef Fsqd
_refine_ls_weighting_details 'w=1/[\s^2^(Fo^2^)+(0.0732P)^2^+4.4521P] where P=(Fo^2^+2Fc^2^)/3'
_refine_ls_weighting_scheme calc
_refine_ls_wR_factor_gt 0.1653
_refine_ls_wR_factor_ref 0.1852
_reflns_Friedel_coverage 0.000
_reflns_number_gt 3983
_reflns_number_total 5479
_reflns_threshold_expression 'I > 2\s(I)'
_cod_data_source_file d5sc02449h2.cif
_cod_data_source_block su8
_cod_depositor_comments 'Adding full bibliography for 1574804--1574812.cif.'
_cod_database_code 1574805
_shelx_shelxl_version_number 2014/7
_shelx_space_group_comment
;
The symmetry employed for this shelxl refinement is uniquely defined
by the following loop, which should always be used as a source of
symmetry information in preference to the above space-group names.
They are only intended as comments.
;
_shelx_estimated_absorpt_t_min 0.952
_shelx_estimated_absorpt_t_max 0.966

loop_
_space_group_symop_operation_xyz
'x, y, z'
'-x+1/2, -y, z+1/2'
'x+1/2, -y+1/2, -z'
'-x, y+1/2, -z+1/2'
'-x, -y, -z'
'x-1/2, y, -z-1/2'
'-x-1/2, y-1/2, z'
'x, -y-1/2, z-1/2'

loop_
_atom_site_label
_atom_site_type_symbol
_atom_site_fract_x
_atom_site_fract_y
_atom_site_fract_z
_atom_site_U_iso_or_equiv
_atom_site_adp_type
_atom_site_occupancy
_atom_site_site_symmetry_order
_atom_site_calc_flag
_atom_site_refinement_flags_posn
_atom_site_refinement_flags_adp
_atom_site_refinement_flags_occupancy
_atom_site_disorder_assembly
_atom_site_disorder_group
N1 N 0.75213(19) 0.63998(10) 0.37938(6) 0.0353(4) Uani 1 1 d . . . . .
C9 C 0.6133(2) 0.43790(12) 0.52935(7) 0.0310(5) Uani 1 1 d . . . . .
C4 C 0.7474(2) 0.42548(13) 0.53158(7) 0.0343(5) Uani 1 1 d . . . . .
C19 C 0.7446(2) 0.58325(12) 0.34643(7) 0.0344(5) Uani 1 1 d . . . . .
C10 C 0.5666(2) 0.49324(12) 0.50140(7) 0.0319(5) Uani 1 1 d . . . . .
C8 C 0.5315(2) 0.39378(12) 0.55528(7) 0.0323(5) Uani 1 1 d . . . . .
C7 C 0.5882(2) 0.33837(12) 0.57908(7) 0.0364(5) Uani 1 1 d . . . . .
H7 H 0.5348 0.3084 0.5958 0.044 Uiso 1 1 calc R U . . .
C1 C 0.6553(2) 0.53492(12) 0.47542(7) 0.0334(5) Uani 1 1 d . . . . .
C5 C 0.7948(2) 0.36991(13) 0.55579(8) 0.0392(6) Uani 1 1 d . . . . .
H6 H 0.8834 0.3620 0.5563 0.047 Uiso 1 1 calc R U . . .
C24 C 0.6465(2) 0.58378(13) 0.31453(8) 0.0398(5) Uani 1 1 d . . . . .
C11 C 0.7027(2) 0.64337(12) 0.41960(7) 0.0333(5) Uani 1 1 d . . . . .
C20 C 0.8439(2) 0.53467(13) 0.34310(8) 0.0394(5) Uani 1 1 d . . . . .
C3 C 0.8321(2) 0.47042(14) 0.50815(8) 0.0409(6) Uani 1 1 d . . . . .
H4 H 0.9207 0.4644 0.5113 0.049 Uiso 1 1 calc R U . . .
C6 C 0.7158(2) 0.32549(13) 0.57939(8) 0.0393(6) Uani 1 1 d . . . . .
H1 H 0.7494 0.2871 0.5954 0.047 Uiso 1 1 calc R U . . .
C12 C 0.7447(2) 0.71112(13) 0.44236(8) 0.0421(6) Uani 1 1 d D . . . .
C2 C 0.7870(2) 0.52131(14) 0.48169(8) 0.0389(5) Uani 1 1 d . . . . .
H3 H 0.8460 0.5498 0.4663 0.047 Uiso 1 1 calc R U . . .
C23 C 0.6537(3) 0.53744(15) 0.27890(8) 0.0461(6) Uani 1 1 d . . . . .
H23 H 0.5881 0.5375 0.2572 0.055 Uiso 1 1 calc R U . . .
C21 C 0.8450(3) 0.48993(14) 0.30604(9) 0.0456(6) Uani 1 1 d . . . . .
H21 H 0.9120 0.4574 0.3031 0.055 Uiso 1 1 calc R U . . .
C22 C 0.7525(3) 0.49169(15) 0.27407(9) 0.0488(7) Uani 1 1 d . . . . .
H22 H 0.7565 0.4617 0.2489 0.059 Uiso 1 1 calc R U . . .
C28 C 0.5291(3) 0.62919(15) 0.31602(9) 0.0482(6) Uani 1 1 d . . . . .
H28 H 0.5401 0.6648 0.3400 0.058 Uiso 1 1 calc R U . . .
C25 C 0.9483(3) 0.52185(15) 0.37715(9) 0.0468(6) Uani 1 1 d . . . . .
H25 H 0.9417 0.5579 0.4011 0.056 Uiso 1 1 calc R U . . .
C14 C 0.8258(3) 0.70590(14) 0.36545(8) 0.0516(7) Uani 1 1 d D . . . .
C29 C 0.4131(3) 0.58466(17) 0.32709(10) 0.0557(7) Uani 1 1 d . . . . .
H29A H 0.3991 0.5509 0.3031 0.083 Uiso 1 1 calc R U . . .
H29B H 0.3386 0.6146 0.3300 0.083 Uiso 1 1 calc R U . . .
H29C H 0.4274 0.5600 0.3553 0.083 Uiso 1 1 calc R U . . .
B1 B 0.6091(2) 0.59068(14) 0.44498(8) 0.0323(5) Uani 1 1 d . . . . .
C26 C 0.9279(3) 0.45019(16) 0.39846(10) 0.0603(8) Uani 1 1 d . . . . .
H26A H 0.8414 0.4471 0.4100 0.090 Uiso 1 1 calc R U . . .
H26B H 0.9880 0.4438 0.4230 0.090 Uiso 1 1 calc R U . . .
H26C H 0.9411 0.4140 0.3760 0.090 Uiso 1 1 calc R U . . .
C27 C 1.0818(3) 0.52501(19) 0.35709(11) 0.0622(8) Uani 1 1 d . . . . .
H27A H 1.0941 0.4856 0.3369 0.093 Uiso 1 1 calc R U . . .
H27B H 1.1444 0.5230 0.3811 0.093 Uiso 1 1 calc R U . . .
H27C H 1.0919 0.5685 0.3404 0.093 Uiso 1 1 calc R U . . .
C18 C 0.7661(3) 0.73812(18) 0.32453(14) 0.0764(11) Uani 1 1 d . . . . .
H18A H 0.8095 0.7817 0.3173 0.115 Uiso 1 1 calc R U . . .
H18B H 0.6766 0.7476 0.3304 0.115 Uiso 1 1 calc R U . . .
H18C H 0.7734 0.7060 0.2993 0.115 Uiso 1 1 calc R U . . .
C17 C 0.9606(3) 0.69002(19) 0.35471(12) 0.0692(10) Uani 1 1 d . . . . .
H17A H 1.0001 0.6666 0.3802 0.104 Uiso 1 1 calc R U . . .
H17B H 1.0058 0.7333 0.3484 0.104 Uiso 1 1 calc R U . . .
H17C H 0.9643 0.6597 0.3285 0.104 Uiso 1 1 calc R U . . .
C30 C 0.5073(4) 0.6665(2) 0.27125(11) 0.0703(9) Uani 1 1 d . . . . .
H30A H 0.5854 0.6898 0.2620 0.105 Uiso 1 1 calc R U . . .
H30B H 0.4400 0.7011 0.2747 0.105 Uiso 1 1 calc R U . . .
H30C H 0.4826 0.6326 0.2485 0.105 Uiso 1 1 calc R U . . .
C16 C 0.8327(4) 0.69493(19) 0.48012(16) 0.0908(14) Uani 1 1 d . . . . .
H16A H 0.8639 0.7383 0.4932 0.136 Uiso 1 1 calc R U . . .
H16B H 0.9042 0.6677 0.4689 0.136 Uiso 1 1 calc R U . . .
H16C H 0.7875 0.6682 0.5030 0.136 Uiso 1 1 calc R U . . .
C15 C 0.6379(3) 0.7536(2) 0.46177(17) 0.0970(16) Uani 1 1 d . . . . .
H15A H 0.5905 0.7253 0.4832 0.146 Uiso 1 1 calc R U . . .
H15B H 0.5813 0.7686 0.4377 0.146 Uiso 1 1 calc R U . . .
H15C H 0.6725 0.7945 0.4770 0.146 Uiso 1 1 calc R U . . .
C13A C 0.7786(5) 0.7581(2) 0.40177(14) 0.0399(16) Uani 0.560(10) 1 d D . P A 1
H13A H 0.8459 0.7916 0.4097 0.048 Uiso 0.560(10) 1 calc R U P A 1
H13B H 0.7036 0.7840 0.3912 0.048 Uiso 0.560(10) 1 calc R U P A 1
C13B C 0.8616(6) 0.7362(3) 0.41323(17) 0.045(2) Uani 0.440(10) 1 d D . P A 2
H13C H 0.9420 0.7164 0.4244 0.054 Uiso 0.440(10) 1 calc R U P A 2
H13D H 0.8681 0.7875 0.4126 0.054 Uiso 0.440(10) 1 calc R U P A 2

loop_
_atom_site_aniso_label
_atom_site_aniso_U_11
_atom_site_aniso_U_22
_atom_site_aniso_U_33
_atom_site_aniso_U_23
_atom_site_aniso_U_13
_atom_site_aniso_U_12
N1 0.0457(11) 0.0317(10) 0.0287(9) -0.0017(8) 0.0075(8) -0.0078(8)
C9 0.0320(11) 0.0355(12) 0.0255(10) -0.0022(9) 0.0016(9) -0.0008(9)
C4 0.0299(11) 0.0429(13) 0.0302(11) 0.0003(10) 0.0018(9) 0.0006(10)
C19 0.0410(12) 0.0361(12) 0.0261(10) -0.0031(9) 0.0058(9) -0.0054(10)
C10 0.0306(11) 0.0375(12) 0.0276(10) -0.0012(9) 0.0017(8) -0.0009(9)
C8 0.0358(12) 0.0363(12) 0.0246(10) -0.0025(9) 0.0019(9) -0.0001(10)
C7 0.0392(13) 0.0383(12) 0.0319(11) 0.0042(10) 0.0030(9) -0.0018(10)
C1 0.0332(11) 0.0405(13) 0.0266(10) -0.0012(9) 0.0033(9) -0.0025(10)
C5 0.0326(12) 0.0485(15) 0.0364(12) 0.0017(11) 0.0007(10) 0.0033(10)
C24 0.0426(13) 0.0448(14) 0.0319(11) 0.0013(10) 0.0046(10) -0.0039(11)
C11 0.0360(12) 0.0361(12) 0.0277(11) 0.0011(9) 0.0023(9) 0.0008(10)
C20 0.0415(13) 0.0414(13) 0.0351(12) -0.0006(10) 0.0086(10) -0.0011(11)
C3 0.0292(11) 0.0525(15) 0.0409(13) 0.0073(11) 0.0008(10) 0.0001(11)
C6 0.0443(14) 0.0414(14) 0.0323(12) 0.0023(10) -0.0021(10) 0.0047(11)
C12 0.0517(15) 0.0379(13) 0.0368(12) -0.0046(10) 0.0084(11) -0.0075(11)
C2 0.0327(12) 0.0473(14) 0.0368(12) 0.0037(11) 0.0050(10) -0.0025(10)
C23 0.0477(15) 0.0563(16) 0.0344(12) -0.0071(11) -0.0002(11) -0.0030(13)
C21 0.0457(14) 0.0473(15) 0.0438(14) -0.0095(11) 0.0075(11) 0.0005(12)
C22 0.0528(15) 0.0542(16) 0.0394(13) -0.0151(12) 0.0061(12) -0.0088(13)
C28 0.0505(15) 0.0566(16) 0.0375(13) -0.0045(12) -0.0016(11) 0.0064(13)
C25 0.0471(15) 0.0521(16) 0.0412(13) -0.0015(12) 0.0017(11) 0.0021(12)
C14 0.0758(19) 0.0392(14) 0.0398(14) -0.0019(11) 0.0192(13) -0.0232(14)
C29 0.0445(15) 0.074(2) 0.0483(15) -0.0151(14) -0.0034(12) 0.0004(14)
B1 0.0320(13) 0.0377(14) 0.0271(12) -0.0017(10) 0.0027(10) -0.0047(11)
C26 0.079(2) 0.0508(17) 0.0509(16) -0.0003(13) -0.0004(15) 0.0121(15)
C27 0.0444(16) 0.085(2) 0.0574(17) -0.0117(16) 0.0002(13) 0.0074(15)
C18 0.0597(19) 0.0543(19) 0.115(3) 0.043(2) 0.0135(19) 0.0009(15)
C17 0.0531(18) 0.075(2) 0.080(2) 0.0365(18) -0.0129(16) -0.0281(16)
C30 0.081(2) 0.077(2) 0.0521(17) 0.0107(16) -0.0052(16) 0.0225(19)
C16 0.082(2) 0.062(2) 0.128(3) -0.023(2) -0.058(3) -0.0045(19)
C15 0.062(2) 0.072(2) 0.157(4) -0.073(3) -0.034(2) 0.0199(18)
C13A 0.047(3) 0.029(2) 0.044(3) -0.0010(19) 0.005(2) -0.005(2)
C13B 0.049(5) 0.041(4) 0.044(3) -0.003(3) 0.007(3) -0.009(3)

loop_
_atom_type_symbol
_atom_type_description
_atom_type_scat_dispersion_real
_atom_type_scat_dispersion_imag
_atom_type_scat_source
C C 0.0181 0.0091 'International Tables Vol C Tables 4.2.6.8 and 6.1.1.4'
H H 0.0000 0.0000 'International Tables Vol C Tables 4.2.6.8 and 6.1.1.4'
N N 0.0311 0.0180 'International Tables Vol C Tables 4.2.6.8 and 6.1.1.4'
B B 0.0090 0.0039 'International Tables Vol C Tables 4.2.6.8 and 6.1.1.4'

loop_
_geom_angle_atom_site_label_1
_geom_angle_atom_site_label_2
_geom_angle_atom_site_label_3
_geom_angle
_geom_angle_site_symmetry_1
_geom_angle_site_symmetry_3
_geom_angle_publ_flag
C11 N1 C19 128.94(19) . . ?
C11 N1 C14 114.00(19) . . ?
C19 N1 C14 117.05(17) . . ?
C8 C9 C4 118.0(2) . . ?
C8 C9 C10 122.9(2) . . ?
C4 C9 C10 119.1(2) . . ?
C5 C4 C3 119.8(2) . . ?
C5 C4 C9 120.6(2) . . ?
C3 C4 C9 119.6(2) . . ?
C20 C19 C24 120.3(2) . . ?
C20 C19 N1 119.9(2) . . ?
C24 C19 N1 119.2(2) . . ?
C10 C10 C9 120.3(3) 5_666 . ?
C10 C10 C1 120.0(3) 5_666 . ?
C9 C10 C1 119.7(2) . . ?
C7 C8 C9 117.5(2) . . ?
C7 C8 B1 124.5(2) . 5_666 ?
C9 C8 B1 118.0(2) . 5_666 ?
C6 C7 C8 123.8(2) . . ?
C6 C7 H7 118.1 . . ?
C8 C7 H7 118.1 . . ?
C2 C1 C10 117.1(2) . . ?
C2 C1 B1 122.1(2) . . ?
C10 C1 B1 120.8(2) . . ?
C4 C5 C6 121.6(2) . . ?
C4 C5 H6 119.2 . . ?
C6 C5 H6 119.2 . . ?
C23 C24 C19 118.3(2) . . ?
C23 C24 C28 115.8(2) . . ?
C19 C24 C28 125.8(2) . . ?
N1 C11 C12 109.46(19) . . ?
N1 C11 B1 130.3(2) . . ?
C12 C11 B1 120.25(18) . . ?
C21 C20 C19 118.0(2) . . ?
C21 C20 C25 115.1(2) . . ?
C19 C20 C25 126.9(2) . . ?
C2 C3 C4 120.5(2) . . ?
C2 C3 H4 119.8 . . ?
C4 C3 H4 119.8 . . ?
C7 C6 C5 118.5(2) . . ?
C7 C6 H1 120.8 . . ?
C5 C6 H1 120.8 . . ?
C16 C12 C15 106.7(3) . . ?
C16 C12 C11 109.7(2) . . ?
C15 C12 C11 114.4(2) . . ?
C16 C12 C13A 124.5(3) . . ?
C15 C12 C13A 99.1(3) . . ?
C11 C12 C13A 102.3(2) . . ?
C16 C12 C13B 89.6(4) . . ?
C15 C12 C13B 128.9(4) . . ?
C11 C12 C13B 103.9(2) . . ?
C3 C2 C1 123.7(2) . . ?
C3 C2 H3 118.1 . . ?
C1 C2 H3 118.1 . . ?
C22 C23 C24 122.2(2) . . ?
C22 C23 H23 118.9 . . ?
C24 C23 H23 118.9 . . ?
C22 C21 C20 122.1(3) . . ?
C22 C21 H21 119.0 . . ?
C20 C21 H21 119.0 . . ?
C21 C22 C23 119.1(2) . . ?
C21 C22 H22 120.5 . . ?
C23 C22 H22 120.5 . . ?
C24 C28 C29 109.8(2) . . ?
C24 C28 C30 111.5(2) . . ?
C29 C28 C30 109.2(3) . . ?
C24 C28 H28 108.8 . . ?
C29 C28 H28 108.8 . . ?
C30 C28 H28 108.8 . . ?
C20 C25 C26 108.8(2) . . ?
C20 C25 C27 113.5(2) . . ?
C26 C25 C27 109.1(3) . . ?
C20 C25 H25 108.5 . . ?
C26 C25 H25 108.5 . . ?
C27 C25 H25 108.5 . . ?
C17 C14 C18 108.0(2) . . ?
C17 C14 N1 111.8(2) . . ?
C18 C14 N1 110.2(2) . . ?
C17 C14 C13A 125.9(3) . . ?
C18 C14 C13A 99.6(3) . . ?
N1 C14 C13A 100.3(2) . . ?
C17 C14 C13B 92.4(3) . . ?
C18 C14 C13B 132.7(4) . . ?
N1 C14 C13B 100.3(2) . . ?
C28 C29 H29A 109.5 . . ?
C28 C29 H29B 109.5 . . ?
H29A C29 H29B 109.5 . . ?
C28 C29 H29C 109.5 . . ?
H29A C29 H29C 109.5 . . ?
H29B C29 H29C 109.5 . . ?
C1 B1 C8 117.8(2) . 5_666 ?
C1 B1 C11 122.8(2) . . ?
C8 B1 C11 118.4(2) 5_666 . ?
C25 C26 H26A 109.5 . . ?
C25 C26 H26B 109.5 . . ?
H26A C26 H26B 109.5 . . ?
C25 C26 H26C 109.5 . . ?
H26A C26 H26C 109.5 . . ?
H26B C26 H26C 109.5 . . ?
C25 C27 H27A 109.5 . . ?
C25 C27 H27B 109.5 . . ?
H27A C27 H27B 109.5 . . ?
C25 C27 H27C 109.5 . . ?
H27A C27 H27C 109.5 . . ?
H27B C27 H27C 109.5 . . ?
C14 C18 H18A 109.5 . . ?
C14 C18 H18B 109.5 . . ?
H18A C18 H18B 109.5 . . ?
C14 C18 H18C 109.5 . . ?
H18A C18 H18C 109.5 . . ?
H18B C18 H18C 109.5 . . ?
C14 C17 H17A 109.5 . . ?
C14 C17 H17B 109.5 . . ?
H17A C17 H17B 109.5 . . ?
C14 C17 H17C 109.5 . . ?
H17A C17 H17C 109.5 . . ?
H17B C17 H17C 109.5 . . ?
C28 C30 H30A 109.5 . . ?
C28 C30 H30B 109.5 . . ?
H30A C30 H30B 109.5 . . ?
C28 C30 H30C 109.5 . . ?
H30A C30 H30C 109.5 . . ?
H30B C30 H30C 109.5 . . ?
C12 C16 H16A 109.5 . . ?
C12 C16 H16B 109.5 . . ?
H16A C16 H16B 109.5 . . ?
C12 C16 H16C 109.5 . . ?
H16A C16 H16C 109.5 . . ?
H16B C16 H16C 109.5 . . ?
C12 C15 H15A 109.5 . . ?
C12 C15 H15B 109.5 . . ?
H15A C15 H15B 109.5 . . ?
C12 C15 H15C 109.5 . . ?
H15A C15 H15C 109.5 . . ?
H15B C15 H15C 109.5 . . ?
C12 C13A C14 104.1(3) . . ?
C12 C13A H13A 110.9 . . ?
C14 C13A H13A 110.9 . . ?
C12 C13A H13B 110.9 . . ?
C14 C13A H13B 110.9 . . ?
H13A C13A H13B 109.0 . . ?
C12 C13B C14 101.4(3) . . ?
C12 C13B H13C 111.5 . . ?
C14 C13B H13C 111.5 . . ?
C12 C13B H13D 111.5 . . ?
C14 C13B H13D 111.5 . . ?
H13C C13B H13D 109.3 . . ?

loop_
_geom_bond_atom_site_label_1
_geom_bond_atom_site_label_2
_geom_bond_distance
_geom_bond_site_symmetry_2
_geom_bond_publ_flag
N1 C11 1.315(3) . ?
N1 C19 1.474(3) . ?
N1 C14 1.547(3) . ?
C9 C8 1.440(3) . ?
C9 C4 1.441(3) . ?
C9 C10 1.442(3) . ?
C4 C5 1.387(3) . ?
C4 C3 1.430(3) . ?
C19 C20 1.410(3) . ?
C19 C24 1.411(3) . ?
C10 C10 1.435(4) 5_666 ?
C10 C1 1.460(3) . ?
C8 C7 1.417(3) . ?
C8 B1 1.518(3) 5_666 ?
C7 C6 1.373(3) . ?
C7 H7 0.9500 . ?
C1 C2 1.430(3) . ?
C1 B1 1.491(4) . ?
C5 C6 1.389(3) . ?
C5 H6 0.9500 . ?
C24 C23 1.393(4) . ?
C24 C28 1.520(4) . ?
C11 C12 1.538(3) . ?
C11 B1 1.609(3) . ?
C20 C21 1.405(3) . ?
C20 C25 1.523(4) . ?
C3 C2 1.348(3) . ?
C3 H4 0.9500 . ?
C6 H1 0.9500 . ?
C12 C16 1.498(4) . ?
C12 C15 1.512(4) . ?
C12 C13A 1.557(4) . ?
C12 C13B 1.589(5) . ?
C2 H3 0.9500 . ?
C23 C22 1.375(4) . ?
C23 H23 0.9500 . ?
C21 C22 1.370(4) . ?
C21 H21 0.9500 . ?
C22 H22 0.9500 . ?
C28 C29 1.534(4) . ?
C28 C30 1.539(4) . ?
C28 H28 1.0000 . ?
C25 C26 1.536(4) . ?
C25 C27 1.536(4) . ?
C25 H25 1.0000 . ?
C14 C17 1.493(5) . ?
C14 C18 1.512(5) . ?
C14 C13A 1.563(4) . ?
C14 C13B 1.591(5) . ?
C29 H29A 0.9800 . ?
C29 H29B 0.9800 . ?
C29 H29C 0.9800 . ?
B1 C8 1.518(3) 5_666 ?
C26 H26A 0.9800 . ?
C26 H26B 0.9800 . ?
C26 H26C 0.9800 . ?
C27 H27A 0.9800 . ?
C27 H27B 0.9800 . ?
C27 H27C 0.9800 . ?
C18 H18A 0.9800 . ?
C18 H18B 0.9800 . ?
C18 H18C 0.9800 . ?
C17 H17A 0.9800 . ?
C17 H17B 0.9800 . ?
C17 H17C 0.9800 . ?
C30 H30A 0.9800 . ?
C30 H30B 0.9800 . ?
C30 H30C 0.9800 . ?
C16 H16A 0.9800 . ?
C16 H16B 0.9800 . ?
C16 H16C 0.9800 . ?
C15 H15A 0.9800 . ?
C15 H15B 0.9800 . ?
C15 H15C 0.9800 . ?
C13A H13A 0.9900 . ?
C13A H13B 0.9900 . ?
C13B H13C 0.9900 . ?
C13B H13D 0.9900 . ?
